data_7156979
loop_
_publ_author_name
'Salin, Alexey V.'
'Islamov, Daut R.'

_publ_section_title
;
 Phosphine-catalyzed Michael additions to \a-methylene-\g-butyrolactones.
;
_journal_issue 31
_journal_name_full 'Organic &amp; biomolecular chemistry'
_journal_page_first 7293
_journal_page_last 7299
_journal_paper_doi 10.1039/c9ob01401b
_journal_volume 17
_journal_year 2019
_chemical_formula_moiety 'C17 H17 O3 P'
_chemical_formula_sum 'C17 H17 O3 P'
_chemical_formula_weight 300.27
_chemical_name_common 3-((Diphenylphosphoryl)methyl)dihydrofuran-2(3H)-one
_space_group_crystal_system orthorhombic
_space_group_IT_number 61
_space_group_name_Hall '-P 2ac 2ab'
_space_group_name_H-M_alt 'P b c a'
_symmetry_space_group_name_Hall '-P 2ac 2ab'
_symmetry_space_group_name_H-M 'P b c a'
_atom_sites_solution_hydrogens geom
_audit_creation_date 2019-05-07
_audit_creation_method
;
Olex2 1.2
(compiled 2018.05.29 svn.r3508 for OlexSys, GUI svn.r5506)
;
_audit_update_record
;
2019-05-07 deposited with the CCDC.    2019-07-10 downloaded from the CCDC.
;
_cell_angle_alpha 90
_cell_angle_beta 90
_cell_angle_gamma 90
_cell_formula_units_Z 8
_cell_length_a 8.88520(10)
_cell_length_b 10.66490(10)
_cell_length_c 31.4503(2)
_cell_measurement_reflns_used 28988
_cell_measurement_temperature 100.01(10)
_cell_measurement_theta_max 76.3620
_cell_measurement_theta_min 2.8200
_cell_volume 2980.22(5)
_computing_cell_refinement 'CrysAlisPro 1.171.40.43a (Rigaku OD, 2019)'
_computing_data_collection 'CrysAlisPro 1.171.40.43a (Rigaku OD, 2019)'
_computing_data_reduction 'CrysAlisPro 1.171.40.43a (Rigaku OD, 2019)'
_computing_molecular_graphics 'MERCURY 4.1 (Macrae, 2006)'
_computing_publication_material 'Olex2 (Dolomanov et al., 2009)'
_computing_structure_refinement 'XL (Sheldrick, 2008)'
_computing_structure_solution 'ShelXT (Sheldrick, 2015)'
_diffrn_ambient_environment N~2~
_diffrn_ambient_temperature 100.01(10)
_diffrn_detector 'CCD plate'
_diffrn_detector_area_resol_mean 10.0000
_diffrn_detector_type HyPix
_diffrn_measured_fraction_theta_full 1.000
_diffrn_measured_fraction_theta_max 0.994
_diffrn_measurement_details
;
List of Runs (angles in degrees, time in seconds):

  # Type    Start    End  Width  t~exp~   \w     \q     \k     \f   Frames
#--------------------------------------------------------------------------
  1  \w    -82.00  -3.00   0.50    0.05    --  -47.57 102.00-154.00  158
  2  \w    -16.00  64.00   0.50    0.05    --   47.57-102.00 101.00  160
  3  \w    -84.00 -58.00   0.50    0.09    -- -105.86 102.00-154.00   52
  4  \w   -149.00-124.00   0.50    0.09    -- -105.86-102.00 101.00   50
  5  \w    106.00 131.00   0.50    0.09    --  105.86 102.00-154.00   50
  6  \w     35.00 110.00   0.50    0.09    --  105.86-102.00 101.00  150
  7  \w     42.00 119.00   0.50    0.05    --   47.57  77.00 120.00  154
  8  \w     26.00  58.00   0.50    0.05    --   47.57  77.00-180.00   64
  9  \w     41.00  66.00   0.50    0.05    --   47.57  57.00-180.00   50
 10  \w     73.00 117.00   0.50    0.05    --   47.57 125.00 -90.00   88
 11  \w     83.00 111.00   0.50    0.05    --   47.57  57.00-180.00   56
 12  \w     27.00  89.00   0.50    0.05    --   47.57  77.00  90.00  124
 13  \w     72.00 116.00   0.50    0.05    --   47.57 125.00  90.00   88
 14  \w     35.00 114.00   0.50    0.05    --   47.57  37.00  90.00  158
 15  \w   -164.00-138.00   0.50    0.09    -- -105.86 -59.00  75.04   52
 16  \w   -115.00 -89.00   0.50    0.09    -- -105.86 -68.00  93.33   52
 17  \w   -147.00 -94.00   0.50    0.09    -- -105.86 -42.00 151.20  106
 18  \w   -119.00 -94.00   0.50    0.09    -- -105.86 -50.00  95.73   50
 19  \w   -103.00 -78.00   0.50    0.09    -- -105.86 -88.00  98.93   50
 20  \w   -104.00 -78.00   0.50    0.09    -- -105.86 -91.00 101.02   52
 21  \w   -117.00 -91.00   0.50    0.09    -- -105.86 -63.00  59.88   52
 22  \w   -105.00 -80.00   0.50    0.09    -- -105.86 -83.00 135.10   50
 23  \w   -172.00 -93.00   0.50    0.09    -- -105.86 -45.00 178.62  158
 24  \w   -142.00 -93.00   0.50    0.09    -- -105.86 -45.00  60.00   98
 25  \w   -113.00 -88.00   0.50    0.09    -- -105.86 -65.00 170.10   50
 26  \w   -111.00 -86.00   0.50    0.09    -- -105.86 -69.00-169.93   50
 27  \w   -110.00 -85.00   0.50    0.09    -- -105.86 -72.00 107.99   50
 28  \w   -108.00 -83.00   0.50    0.09    -- -105.86 -77.00 139.69   50
 29  \w   -103.00 -78.00   0.50    0.09    -- -105.86 -88.00 174.18   50
 30  \w   -175.00 -94.00   0.50    0.09    -- -105.86 -30.00 120.00  162
 31  \w   -114.00 -89.00   0.50    0.09    -- -105.86 -64.00 157.64   50
 32  \w   -129.00-103.00   0.50    0.09    -- -105.86 -61.00 120.00   52
 33  \w   -108.00 -83.00   0.50    0.09    -- -105.86 -77.00  90.00   50
 34  \w   -108.00 -83.00   0.50    0.09    -- -105.86 -77.00 150.00   50
 35  \w   -115.00 -90.00   0.50    0.09    -- -105.86 -59.00  75.04   50
 36  \w   -114.00 -89.00   0.50    0.09    -- -105.86 -61.00  90.00   50
 37  \w   -116.00 -91.00   0.50    0.09    -- -105.86 -61.00  60.00   50
 38  \w   -105.00 -80.00   0.50    0.09    -- -105.86 -83.00 164.69   50
 39  \w   -104.00 -79.00   0.50    0.09    -- -105.86 -87.00 179.79   50
 40  \w   -111.00 -86.00   0.50    0.09    -- -105.86 -70.00-163.23   50
 41  \w   -103.00 -78.00   0.50    0.09    -- -105.86 -88.00-159.81   50
 42  \w   -119.00 -94.00   0.50    0.09    -- -105.86 -49.00  68.72   50
 43  \w   -168.00-142.00   0.50    0.09    -- -105.86 -70.00-163.23   52
 44  \w   -105.00 -80.00   0.50    0.09    -- -105.86 -83.00 166.41   50
 45  \w   -103.00 -78.00   0.50    0.09    -- -105.86 -89.00-176.85   50
 46  \w   -109.00 -84.00   0.50    0.09    -- -105.86 -77.00-180.00   50
 47  \w   -174.00 -95.00   0.50    0.09    -- -105.86 -48.00  50.69  158
 48  \w   -146.00 -92.00   0.50    0.09    -- -105.86 -51.00  91.92  108
 49  \w   -110.00 -85.00   0.50    0.09    -- -105.86 -73.00-175.39   50
 50  \w     33.00 128.00   0.50    0.09    --  105.86 -77.00-180.00  190
 51  \w     83.00 108.00   0.50    0.09    --  105.86  77.00  60.00   50
 52  \w    153.00 178.00   0.50    0.09    --  105.86  77.00 150.00   50
 53  \w     83.00 109.00   0.50    0.09    --  105.86  77.00 150.00   52
 54  \w    152.00 178.00   0.50    0.09    --  105.86  77.00 120.00   52
 55  \w     90.00 116.00   0.50    0.09    --  105.86  61.00  90.00   52
 56  \w     83.00 109.00   0.50    0.09    --  105.86  77.00 120.00   52
 57  \w     31.00 117.00   0.50    0.09    --  105.86 -30.00  90.00  172
 58  \w     36.00 108.00   0.50    0.09    --  105.86 -45.00  60.00  144
 59  \w    142.00 167.00   0.50    0.09    --  105.86  77.00  90.00   50
 60  \w     84.00 110.00   0.50    0.09    --  105.86  77.00  90.00   52
 61  \w    141.00 166.00   0.50    0.09    --  105.86  77.00  60.00   50
 62  \w    106.00 178.00   0.50    0.09    --  105.86  45.00 -60.00  144
;
_diffrn_measurement_device 'four-circle diffractometer'
_diffrn_measurement_device_type 'XtaLAB Synergy, Single source at home/near, HyPix'
_diffrn_measurement_method '\w scans'
_diffrn_orient_matrix_type 'CrysAlisPro convention (1999,Acta A55,543-557)'
_diffrn_orient_matrix_UB_11 -0.0854025000
_diffrn_orient_matrix_UB_12 -0.0228381000
_diffrn_orient_matrix_UB_13 -0.0419246000
_diffrn_orient_matrix_UB_21 -0.1466791000
_diffrn_orient_matrix_UB_22 0.0460053000
_diffrn_orient_matrix_UB_23 0.0209499000
_diffrn_orient_matrix_UB_31 0.0355549000
_diffrn_orient_matrix_UB_32 0.1349835000
_diffrn_orient_matrix_UB_33 -0.0142466000
_diffrn_radiation_monochromator mirror
_diffrn_radiation_probe x-ray
_diffrn_radiation_type CuK\a
_diffrn_radiation_wavelength 1.54184
_diffrn_reflns_av_R_equivalents 0.0658
_diffrn_reflns_av_unetI/netI 0.0238
_diffrn_reflns_Laue_measured_fraction_full 1.000
_diffrn_reflns_Laue_measured_fraction_max 0.994
_diffrn_reflns_limit_h_max 11
_diffrn_reflns_limit_h_min -11
_diffrn_reflns_limit_k_max 13
_diffrn_reflns_limit_k_min -12
_diffrn_reflns_limit_l_max 37
_diffrn_reflns_limit_l_min -39
_diffrn_reflns_number 48852
_diffrn_reflns_point_group_measured_fraction_full 1.000
_diffrn_reflns_point_group_measured_fraction_max 0.994
_diffrn_reflns_theta_full 67.684
_diffrn_reflns_theta_max 76.638
_diffrn_reflns_theta_min 2.810
_diffrn_source 'micro-focus sealed X-ray tube'
_diffrn_source_type 'PhotonJet (Cu) X-ray Source'
_exptl_absorpt_coefficient_mu 1.700
_exptl_absorpt_correction_T_max 1.00000
_exptl_absorpt_correction_T_min 0.36596
_exptl_absorpt_correction_type multi-scan
_exptl_absorpt_process_details
;
CrysAlisPro 1.171.40.43a (Rigaku Oxford Diffraction, 2019)
Empirical absorption correction using spherical harmonics,
 implemented in SCALE3 ABSPACK scaling algorithm.
;
_exptl_crystal_colour 'clear colourless'
_exptl_crystal_density_diffrn 1.338
_exptl_crystal_description plate
_exptl_crystal_F_000 1264
_exptl_crystal_size_max 0.4
_exptl_crystal_size_mid 0.279
_exptl_crystal_size_min 0.101
_refine_diff_density_max 0.428
_refine_diff_density_min -0.951
_refine_diff_density_rms 0.103
_refine_ls_extinction_method none
_refine_ls_goodness_of_fit_ref 1.145
_refine_ls_hydrogen_treatment constr
_refine_ls_matrix_type full
_refine_ls_number_parameters 190
_refine_ls_number_reflns 3118
_refine_ls_number_restraints 0
_refine_ls_restrained_S_all 1.145
_refine_ls_R_factor_all 0.0654
_refine_ls_R_factor_gt 0.0546
_refine_ls_shift/su_max 0.001
_refine_ls_shift/su_mean 0.000
_refine_ls_structure_factor_coef Fsqd
_refine_ls_weighting_details 'w=1/[\s^2^(Fo^2^)+(0.0694P)^2^+2.8679P] where P=(Fo^2^+2Fc^2^)/3'
_refine_ls_weighting_scheme calc
_refine_ls_wR_factor_gt 0.1295
_refine_ls_wR_factor_ref 0.1438
_reflns_Friedel_coverage 0.000
_reflns_number_gt 2901
_reflns_number_total 3118
_reflns_threshold_expression 'I > 2\s(I)'
_cod_data_source_file c9ob01401b2.cif
_cod_data_source_block sal10
_cod_depositor_comments 'Adding full bibliography for 7156978--7156981.cif.'
_cod_database_code 7156979
_shelx_shelxl_version_number 2014/7
_chemical_oxdiff_formula 'C17 H17 O3 P'
_shelx_space_group_comment
;
The symmetry employed for this shelxl refinement is uniquely defined
by the following loop, which should always be used as a source of
symmetry information in preference to the above space-group names.
They are only intended as comments.
;
_shelx_estimated_absorpt_t_max 0.847
_shelx_estimated_absorpt_t_min 0.550
_diffrn_oxdiff_digest_frames
;
011a994f68e95db14fabe698ac64114fc5000667d56
;
_reflns_odcompleteness_completeness 99.97
_reflns_odcompleteness_iscentric 1
_reflns_odcompleteness_theta 66.97
_olex2_refinement_description
;
1. Fixed Uiso
 At 1.2 times of:
  All C(H) groups, All C(H,H) groups
2.a Ternary CH refined with riding coordinates:
 C14(H14)
2.b Secondary CH2 refined with riding coordinates:
 C13(H13A,H13B), C16(H16A,H16B), C17(H17A,H17B)
2.c Aromatic/amide H refined with riding coordinates:
 C2(H2), C3(H3), C4(H4), C5(H5), C6(H6), C8(H8), C9(H9), C10(H10), C11(H11),
 C12(H12)
;
_olex2_submission_special_instructions 'No special instructions were received'
_oxdiff_exptl_absorpt_empirical_details
;
Empirical correction (ABSPACK) includes:
- Absorption correction using spherical harmonics
- Frame scaling
;
_oxdiff_exptl_absorpt_empirical_full_max 1.874
_oxdiff_exptl_absorpt_empirical_full_min 0.516

loop_
_space_group_symop_operation_xyz
'x, y, z'
'-x+1/2, -y, z+1/2'
'-x, y+1/2, -z+1/2'
'x+1/2, -y+1/2, -z'
'-x, -y, -z'
'x-1/2, y, -z-1/2'
'x, -y-1/2, z-1/2'
'-x-1/2, y-1/2, z'

loop_
_atom_site_label
_atom_site_type_symbol
_atom_site_fract_x
_atom_site_fract_y
_atom_site_fract_z
_atom_site_U_iso_or_equiv
_atom_site_adp_type
_atom_site_occupancy
_atom_site_site_symmetry_order
_atom_site_calc_flag
_atom_site_refinement_flags_posn
P1 P 0.69076(5) 0.25818(4) 0.37266(2) 0.01725(17) Uani 1 1 d .
O1 O 0.64938(17) 0.12572(12) 0.38205(4) 0.0251(3) Uani 1 1 d .
O2 O 1.02234(18) 0.28096(16) 0.48257(5) 0.0363(4) Uani 1 1 d .
O3 O 0.87328(17) 0.41125(14) 0.51869(4) 0.0292(3) Uani 1 1 d .
C1 C 0.7712(2) 0.27532(18) 0.32022(6) 0.0229(4) Uani 1 1 d .
C2 C 0.8739(3) 0.3671(2) 0.30863(8) 0.0410(6) Uani 1 1 d .
H2 H 0.9095 0.4250 0.3293 0.049 Uiso 1 1 calc R
C3 C 0.9251(4) 0.3749(3) 0.26676(8) 0.0498(7) Uani 1 1 d .
H3 H 0.9963 0.4373 0.2591 0.060 Uiso 1 1 calc R
C4 C 0.8727(3) 0.2925(3) 0.23664(7) 0.0441(6) Uani 1 1 d .
H4 H 0.9038 0.3009 0.2079 0.053 Uiso 1 1 calc R
C5 C 0.7758(3) 0.1985(3) 0.24789(7) 0.0442(6) Uani 1 1 d .
H5 H 0.7439 0.1391 0.2273 0.053 Uiso 1 1 calc R
C6 C 0.7239(3) 0.1901(2) 0.28968(7) 0.0348(5) Uani 1 1 d .
H6 H 0.6556 0.1253 0.2973 0.042 Uiso 1 1 calc R
C7 C 0.5253(2) 0.35661(17) 0.37343(5) 0.0175(4) Uani 1 1 d .
C8 C 0.5228(2) 0.47691(17) 0.35590(6) 0.0232(4) Uani 1 1 d .
H8 H 0.6121 0.5125 0.3445 0.028 Uiso 1 1 calc R
C9 C 0.3883(3) 0.5446(2) 0.35522(7) 0.0309(5) Uani 1 1 d .
H9 H 0.3863 0.6267 0.3435 0.037 Uiso 1 1 calc R
C10 C 0.2580(3) 0.4925(2) 0.37164(8) 0.0352(6) Uani 1 1 d .
H10 H 0.1660 0.5379 0.3703 0.042 Uiso 1 1 calc R
C11 C 0.2612(2) 0.3746(2) 0.38999(7) 0.0341(5) Uani 1 1 d .
H11 H 0.1720 0.3398 0.4017 0.041 Uiso 1 1 calc R
C12 C 0.3950(2) 0.30687(18) 0.39122(6) 0.0244(4) Uani 1 1 d .
H12 H 0.3973 0.2265 0.4042 0.029 Uiso 1 1 calc R
C13 C 0.8286(2) 0.32327(18) 0.40867(6) 0.0203(4) Uani 1 1 d .
H13A H 0.9199 0.2701 0.4080 0.024 Uiso 1 1 calc R
H13B H 0.8573 0.4078 0.3985 0.024 Uiso 1 1 calc R
C14 C 0.7735(2) 0.33346(17) 0.45449(6) 0.0193(4) Uani 1 1 d .
H14 H 0.7095 0.2588 0.4611 0.023 Uiso 1 1 calc R
C15 C 0.9051(2) 0.33689(19) 0.48540(6) 0.0246(4) Uani 1 1 d .
C16 C 0.6868(2) 0.45222(19) 0.46626(6) 0.0238(4) Uani 1 1 d .
H16A H 0.7206 0.5247 0.4491 0.029 Uiso 1 1 calc R
H16B H 0.5771 0.4406 0.4623 0.029 Uiso 1 1 calc R
C17 C 0.7262(2) 0.4697(2) 0.51314(6) 0.0275(4) Uani 1 1 d .
H17A H 0.7305 0.5599 0.5205 0.033 Uiso 1 1 calc R
H17B H 0.6502 0.4286 0.5315 0.033 Uiso 1 1 calc R

loop_
_atom_site_aniso_label
_atom_site_aniso_U_11
_atom_site_aniso_U_22
_atom_site_aniso_U_33
_atom_site_aniso_U_23
_atom_site_aniso_U_13
_atom_site_aniso_U_12
P1 0.0196(3) 0.0157(3) 0.0164(3) 0.00058(15) 0.00129(16) 0.00163(16)
O1 0.0312(8) 0.0164(7) 0.0277(7) 0.0018(5) 0.0013(6) 0.0000(6)
O2 0.0322(8) 0.0422(9) 0.0345(9) 0.0010(7) -0.0109(7) 0.0124(7)
O3 0.0304(8) 0.0359(8) 0.0212(7) -0.0018(6) -0.0048(6) 0.0001(6)
C1 0.0235(9) 0.0247(9) 0.0204(9) 0.0017(7) 0.0034(7) 0.0065(8)
C2 0.0534(15) 0.0403(13) 0.0292(11) -0.0041(10) 0.0139(11) -0.0102(11)
C3 0.0641(18) 0.0508(15) 0.0346(13) 0.0049(11) 0.0233(13) -0.0069(13)
C4 0.0508(15) 0.0600(16) 0.0215(10) 0.0032(10) 0.0132(10) 0.0133(13)
C5 0.0524(15) 0.0598(16) 0.0204(10) -0.0059(11) -0.0013(10) 0.0063(13)
C6 0.0377(12) 0.0425(13) 0.0241(10) -0.0028(9) -0.0006(9) -0.0006(10)
C7 0.0189(9) 0.0172(9) 0.0166(8) -0.0030(6) -0.0016(6) 0.0010(7)
C8 0.0264(10) 0.0193(9) 0.0239(9) -0.0008(7) -0.0036(7) -0.0001(7)
C9 0.0379(12) 0.0219(9) 0.0328(11) -0.0047(8) -0.0139(9) 0.0076(8)
C10 0.0244(12) 0.0380(13) 0.0433(13) -0.0195(10) -0.0104(9) 0.0109(10)
C11 0.0206(10) 0.0404(12) 0.0412(12) -0.0168(10) 0.0036(9) -0.0027(9)
C12 0.0261(10) 0.0238(9) 0.0234(9) -0.0041(7) 0.0018(8) -0.0047(8)
C13 0.0200(9) 0.0216(9) 0.0194(9) 0.0017(7) 0.0018(7) 0.0020(7)
C14 0.0192(9) 0.0205(9) 0.0181(8) 0.0025(7) -0.0012(7) 0.0000(7)
C15 0.0272(10) 0.0254(9) 0.0210(9) 0.0046(7) -0.0053(7) 0.0013(8)
C16 0.0251(9) 0.0256(10) 0.0208(9) -0.0016(7) -0.0006(7) 0.0057(7)
C17 0.0287(10) 0.0302(10) 0.0237(10) -0.0049(8) 0.0012(8) -0.0004(8)

loop_
_atom_type_symbol
_atom_type_description
_atom_type_scat_dispersion_real
_atom_type_scat_dispersion_imag
_atom_type_scat_source
C C 0.0181 0.0091 'International Tables Vol C Tables 4.2.6.8 and 6.1.1.4'
H H 0.0000 0.0000 'International Tables Vol C Tables 4.2.6.8 and 6.1.1.4'
O O 0.0492 0.0322 'International Tables Vol C Tables 4.2.6.8 and 6.1.1.4'
P P 0.2955 0.4335 'International Tables Vol C Tables 4.2.6.8 and 6.1.1.4'

loop_
_geom_angle_atom_site_label_1
_geom_angle_atom_site_label_2
_geom_angle_atom_site_label_3
_geom_angle
O1 P1 C1 112.00(9)
O1 P1 C7 110.34(9)
O1 P1 C13 114.05(9)
C7 P1 C1 105.99(8)
C7 P1 C13 108.66(8)
C13 P1 C1 105.37(9)
C15 O3 C17 110.33(15)
C2 C1 P1 124.87(16)
C2 C1 C6 118.66(19)
C6 C1 P1 116.46(16)
C1 C2 H2 119.8
C1 C2 C3 120.3(2)
C3 C2 H2 119.8
C2 C3 H3 119.9
C4 C3 C2 120.1(3)
C4 C3 H3 119.9
C3 C4 H4 119.9
C5 C4 C3 120.3(2)
C5 C4 H4 119.9
C4 C5 H5 120.0
C4 C5 C6 119.9(2)
C6 C5 H5 120.0
C1 C6 C5 120.6(2)
C1 C6 H6 119.7
C5 C6 H6 119.7
C8 C7 P1 122.79(15)
C12 C7 P1 117.46(14)
C12 C7 C8 119.72(18)
C7 C8 H8 120.2
C9 C8 C7 119.66(19)
C9 C8 H8 120.2
C8 C9 H9 119.9
C10 C9 C8 120.2(2)
C10 C9 H9 119.9
C9 C10 H10 119.9
C9 C10 C11 120.2(2)
C11 C10 H10 119.9
C10 C11 H11 120.0
C10 C11 C12 120.1(2)
C12 C11 H11 120.0
C7 C12 H12 119.9
C11 C12 C7 120.14(19)
C11 C12 H12 119.9
P1 C13 H13A 108.8
P1 C13 H13B 108.8
H13A C13 H13B 107.7
C14 C13 P1 113.70(13)
C14 C13 H13A 108.8
C14 C13 H13B 108.8
C13 C14 H14 108.8
C13 C14 C16 116.72(15)
C15 C14 C13 111.00(15)
C15 C14 H14 108.8
C15 C14 C16 102.29(15)
C16 C14 H14 108.8
O2 C15 O3 122.15(18)
O2 C15 C14 127.33(18)
O3 C15 C14 110.51(16)
C14 C16 H16A 111.2
C14 C16 H16B 111.2
H16A C16 H16B 109.1
C17 C16 C14 102.68(15)
C17 C16 H16A 111.2
C17 C16 H16B 111.2
O3 C17 C16 105.60(15)
O3 C17 H17A 110.6
O3 C17 H17B 110.6
C16 C17 H17A 110.6
C16 C17 H17B 110.6
H17A C17 H17B 108.8

loop_
_geom_bond_atom_site_label_1
_geom_bond_atom_site_label_2
_geom_bond_distance
P1 O1 1.4893(14)
P1 C1 1.8067(19)
P1 C7 1.8066(19)
P1 C13 1.807(2)
O2 C15 1.204(3)
O3 C15 1.344(2)
O3 C17 1.458(3)
C1 C2 1.387(3)
C1 C6 1.388(3)
C2 H2 0.9500
C2 C3 1.396(3)
C3 H3 0.9500
C3 C4 1.373(4)
C4 H4 0.9500
C4 C5 1.368(4)
C5 H5 0.9500
C5 C6 1.396(3)
C6 H6 0.9500
C7 C8 1.397(3)
C7 C12 1.391(3)
C8 H8 0.9500
C8 C9 1.396(3)
C9 H9 0.9500
C9 C10 1.384(3)
C10 H10 0.9500
C10 C11 1.384(4)
C11 H11 0.9500
C11 C12 1.391(3)
C12 H12 0.9500
C13 H13A 0.9900
C13 H13B 0.9900
C13 C14 1.526(2)
C14 H14 1.0000
C14 C15 1.521(3)
C14 C16 1.528(3)
C16 H16A 0.9900
C16 H16B 0.9900
C16 C17 1.527(3)
C17 H17A 0.9900
C17 H17B 0.9900

loop_
_geom_torsion_atom_site_label_1
_geom_torsion_atom_site_label_2
_geom_torsion_atom_site_label_3
_geom_torsion_atom_site_label_4
_geom_torsion
P1 C1 C2 C3 -177.7(2)
P1 C1 C6 C5 177.75(19)
P1 C7 C8 C9 175.94(14)
P1 C7 C12 C11 -175.36(15)
P1 C13 C14 C15 157.00(13)
P1 C13 C14 C16 -86.36(18)
O1 P1 C1 C2 -151.7(2)
O1 P1 C1 C6 29.01(19)
O1 P1 C7 C8 -163.92(14)
O1 P1 C7 C12 14.01(17)
O1 P1 C13 C14 -64.29(15)
C1 P1 C7 C8 -42.47(17)
C1 P1 C7 C12 135.46(15)
C1 P1 C13 C14 172.47(13)
C1 C2 C3 C4 0.8(4)
C2 C1 C6 C5 -1.6(4)
C2 C3 C4 C5 -3.3(4)
C3 C4 C5 C6 3.3(4)
C4 C5 C6 C1 -0.9(4)
C6 C1 C2 C3 1.6(4)
C7 P1 C1 C2 87.9(2)
C7 P1 C1 C6 -91.38(17)
C7 P1 C13 C14 59.24(15)
C7 C8 C9 C10 -0.4(3)
C8 C7 C12 C11 2.6(3)
C8 C9 C10 C11 2.0(3)
C9 C10 C11 C12 -1.3(3)
C10 C11 C12 C7 -1.0(3)
C12 C7 C8 C9 -2.0(3)
C13 P1 C1 C2 -27.2(2)
C13 P1 C1 C6 153.54(16)
C13 P1 C7 C8 70.35(16)
C13 P1 C7 C12 -111.72(15)
C13 C14 C15 O2 -36.1(3)
C13 C14 C15 O3 145.43(16)
C13 C14 C16 C17 -149.19(17)
C14 C16 C17 O3 27.2(2)
C15 O3 C17 C16 -15.6(2)
C15 C14 C16 C17 -27.84(19)
C16 C14 C15 O2 -161.3(2)
C16 C14 C15 O3 20.2(2)
C17 O3 C15 O2 178.34(19)
C17 O3 C15 C14 -3.1(2)
